data_2202910
loop_
_publ_author_name
'Mehmet Akkurt'
'Sema \"Ozt\"urk'
'Tevfik R\?iza K\"ok'
'Frank W. Heinemann'
'Sybille Franken'
'Heinrich Puff'

_publ_section_title
1,5-Di-<i>tert</i>-butyl-3,3,7,7,10,10-hexaphenyl-2,4,6,8,9,11-hexaoxa-3,7,10-trisila-1,5-digermabicyclo[3.3.3]undecane
_journal_issue 12
_journal_name_full 'Acta Crystallographica Section E'
_journal_page_first m1146
_journal_page_last m1148
_journal_paper_doi 10.1107/S1600536803026217
_journal_volume 59
_journal_year 2003
_chemical_formula_iupac '[Ge2 (C4 H9)2 (C12 H10 O2 Si)3]'
_chemical_formula_moiety 'C44 H48 Ge2 O6 Si3'
_chemical_formula_sum 'C44 H48 Ge2 O6 Si3'
_chemical_formula_weight 902.31
_chemical_name_systematic
;
1,5-Di-tert-butyl-3,3,7,7,10,10-hexaphenyl-2,4,6,8,9,11-hexaoxa-3,7,10-
trisila-1,5-digerma-bicyclo[3.3.3]undecane
;
_space_group_IT_number 2
_symmetry_cell_setting triclinic
_symmetry_space_group_name_Hall '-P 1'
_symmetry_space_group_name_H-M 'P -1'
_atom_sites_solution_hydrogens geom
_atom_sites_solution_primary direct
_atom_sites_solution_secondary difmap
_cell_angle_alpha 96.831(5)
_cell_angle_beta 105.521(5)
_cell_angle_gamma 90.594(5)
_cell_formula_units_Z 2
_cell_length_a 10.789(5)
_cell_length_b 11.212(5)
_cell_length_c 19.071(5)
_cell_measurement_reflns_used 226
_cell_measurement_temperature 294(2)
_cell_measurement_theta_max 20.00
_cell_measurement_theta_min 6.00
_cell_volume 2204.9(15)
_computing_cell_refinement 'EVALCCD (Duisenberg, 1998)'
_computing_data_collection 'COLLECT (Bruker-Nonius, 2002)'
_computing_data_reduction EVALCCD
_computing_molecular_graphics 'ORTEP-3 for Windows (Farrugia, 1997)'
_computing_publication_material 'WinGX publication routines (Farrugia, 1999)'
_computing_structure_refinement 'SHELXL97 (Sheldrick, 1997)'
_computing_structure_solution 'SHELXS97 (Sheldrick, 1990)'
_diffrn_ambient_temperature 294(2)
_diffrn_detector_area_resol_mean 9
_diffrn_measured_fraction_theta_full 0.991
_diffrn_measured_fraction_theta_max 0.991
_diffrn_measurement_device_type 'Nonius KappaCCD'
_diffrn_measurement_method '\w scans with 1.80 \% and 162 sec per frame'
_diffrn_radiation_monochromator graphite
_diffrn_radiation_source 'fine-focus sealed tube'
_diffrn_radiation_type MoK\a
_diffrn_radiation_wavelength 0.71073
_diffrn_reflns_av_R_equivalents 0.0757
_diffrn_reflns_av_sigmaI/netI 0.1001
_diffrn_reflns_limit_h_max 14
_diffrn_reflns_limit_h_min -14
_diffrn_reflns_limit_k_max 15
_diffrn_reflns_limit_k_min -15
_diffrn_reflns_limit_l_max 26
_diffrn_reflns_limit_l_min -26
_diffrn_reflns_number 49113
_diffrn_reflns_reduction_process ' ?'
_diffrn_reflns_theta_full 29.00
_diffrn_reflns_theta_max 29.00
_diffrn_reflns_theta_min 3.24
_diffrn_standards_decay_% 0
_diffrn_standards_number 0
_exptl_absorpt_coefficient_mu 1.489
_exptl_absorpt_correction_T_max 0.841
_exptl_absorpt_correction_T_min 0.735
_exptl_absorpt_correction_type refdelf
_exptl_absorpt_process_details
;
(Parkin et al., 1995); cubic fit to sin\q/\l - 24 parameters
;
_exptl_crystal_colour colorless
_exptl_crystal_density_diffrn 1.359
_exptl_crystal_density_method 'Not Measured'
_exptl_crystal_description irregular
_exptl_crystal_F_000 932
_exptl_crystal_size_max 0.22
_exptl_crystal_size_mid 0.18
_exptl_crystal_size_min 0.12
_refine_diff_density_max 0.972
_refine_diff_density_min -0.452
_refine_ls_extinction_method none
_refine_ls_goodness_of_fit_ref 0.948
_refine_ls_hydrogen_treatment constr
_refine_ls_matrix_type full
_refine_ls_number_parameters 496
_refine_ls_number_reflns 11629
_refine_ls_number_restraints 0
_refine_ls_restrained_S_all 0.948
_refine_ls_R_factor_all 0.1263
_refine_ls_R_factor_gt 0.0499
_refine_ls_shift/su_max 0.001
_refine_ls_shift/su_mean 0.000
_refine_ls_structure_factor_coef Fsqd
_refine_ls_weighting_details 'calc w = 1/[\s^2^(Fo^2^)+(0.0482P)^2^+0.7808P] where P = (Fo^2^+2Fc^2^)/3'
_refine_ls_weighting_scheme calc
_refine_ls_wR_factor_gt 0.0886
_refine_ls_wR_factor_ref 0.1085
_reflns_number_gt 6529
_reflns_number_total 11629
_reflns_threshold_expression I>2\s(I)
_cod_data_source_file su6055.cif
_cod_data_source_block I
_cod_depositor_comments
;
The following automatic conversions were performed:
'_symmetry_cell_setting' value 'Triclinic' changed to 'triclinic'
according to '/home/saulius/struct/CIF-dictionaries/cif_core.dic'
dictionary named 'cif_core.dic' version 2.4.1 from 2010-06-29.

Automatic conversion script
Id: cif_fix_enum 1527 2010-12-29 10:47:43Z saulius 

The following automatic conversions were performed:

'_symmetry_cell_setting' value 'Triclinic' changed to 'triclinic'
according to /home/saulius/struct/CIF-dictionaries/cif_core.dic
dictionary named 'cif_core.dic' version 2.4.1 from 2010-06-29.

Automatic conversion script
Id: cif_fix_values 1715 2011-07-08 13:25:40Z adriana 
;
_cod_database_code 2202910

loop_
_symmetry_equiv_pos_as_xyz
x,y,z
-x,-y,-z

loop_
_atom_site_aniso_label
_atom_site_aniso_U_11
_atom_site_aniso_U_22
_atom_site_aniso_U_33
_atom_site_aniso_U_12
_atom_site_aniso_U_13
_atom_site_aniso_U_23
Ge1 0.0322(2) 0.0323(2) 0.0360(2) 0.00050(10) 0.01310(10) 0.00180(10)
Ge2 0.0335(2) 0.0311(2) 0.0344(2) 0.00210(10) 0.01490(10) 0.00580(10)
Si1 0.0398(5) 0.0414(5) 0.0332(5) 0.0035(4) 0.0165(4) 0.0087(4)
Si2 0.0327(5) 0.0367(5) 0.0497(5) -0.0035(4) 0.0179(4) 0.0002(4)
Si3 0.0351(5) 0.0358(5) 0.0321(4) 0.0003(4) 0.0093(4) 0.0051(3)
O1 0.0423(13) 0.0489(13) 0.0370(12) 0.0102(10) 0.0177(10) 0.0117(10)
O2 0.0426(13) 0.0433(13) 0.0458(13) 0.0053(10) 0.0225(11) 0.0113(10)
O3 0.0323(12) 0.0502(13) 0.0514(14) -0.0034(10) 0.0165(10) -0.0055(10)
O4 0.0395(13) 0.0385(12) 0.0448(13) -0.0062(10) 0.0201(10) 0.0011(9)
O5 0.0342(12) 0.0388(12) 0.0405(12) -0.0007(9) 0.0094(10) 0.0074(9)
O6 0.0466(14) 0.0392(12) 0.0381(12) -0.0005(10) 0.0100(10) 0.0038(9)
C1 0.044(2) 0.064(2) 0.0387(19) 0.0005(17) 0.0204(16) 0.0107(17)
C2 0.115(4) 0.067(3) 0.046(2) -0.011(3) 0.014(2) 0.011(2)
C3 0.144(5) 0.092(4) 0.042(3) -0.043(4) 0.008(3) -0.002(2)
C4 0.069(3) 0.164(6) 0.045(3) -0.021(4) 0.006(2) 0.000(3)
C5 0.072(3) 0.186(6) 0.049(3) 0.051(4) 0.009(2) 0.022(3)
C6 0.074(3) 0.108(4) 0.052(3) 0.036(3) 0.018(2) 0.007(2)
C7 0.043(2) 0.0364(17) 0.0437(19) 0.0047(14) 0.0223(16) 0.0078(14)
C8 0.070(3) 0.056(2) 0.043(2) -0.0057(19) 0.0231(19) 0.0085(17)
C9 0.104(4) 0.055(2) 0.062(3) -0.018(2) 0.047(3) 0.009(2)
C10 0.067(3) 0.049(2) 0.073(3) -0.0109(19) 0.036(2) -0.004(2)
C11 0.057(3) 0.079(3) 0.059(3) -0.019(2) 0.009(2) 0.010(2)
C12 0.060(3) 0.073(3) 0.051(2) -0.012(2) 0.014(2) 0.0242(19)
C13 0.041(2) 0.0315(17) 0.066(2) 0.0034(14) 0.0259(18) 0.0049(15)
C14 0.043(2) 0.062(2) 0.080(3) -0.0002(18) 0.013(2) 0.030(2)
C15 0.063(3) 0.072(3) 0.084(3) 0.008(2) 0.011(2) 0.039(2)
C16 0.072(3) 0.050(2) 0.091(3) 0.004(2) 0.037(3) 0.030(2)
C17 0.061(3) 0.049(2) 0.092(3) -0.0166(19) 0.034(3) 0.006(2)
C18 0.054(2) 0.052(2) 0.061(2) -0.0132(18) 0.0198(19) -0.0013(18)
C19 0.049(2) 0.042(2) 0.063(2) -0.0063(16) 0.0214(19) 0.0005(17)
C20 0.052(3) 0.082(3) 0.073(3) 0.016(2) 0.006(2) -0.001(2)
C21 0.058(3) 0.104(4) 0.121(5) 0.029(3) 0.003(3) -0.005(4)
C22 0.062(4) 0.119(5) 0.128(6) 0.011(3) -0.024(4) 0.041(4)
C23 0.077(4) 0.183(7) 0.080(4) -0.009(4) -0.010(3) 0.050(4)
C24 0.049(3) 0.129(4) 0.070(3) -0.005(3) 0.010(2) 0.022(3)
C25 0.041(2) 0.050(2) 0.0273(16) -0.0005(16) 0.0090(14) 0.0062(14)
C26 0.045(2) 0.051(2) 0.050(2) 0.0011(17) 0.0139(17) 0.0060(16)
C27 0.049(3) 0.073(3) 0.063(3) -0.024(2) 0.008(2) 0.011(2)
C28 0.035(2) 0.098(3) 0.061(3) 0.003(2) 0.0161(19) 0.008(2)
C29 0.045(2) 0.078(3) 0.063(3) 0.017(2) 0.019(2) 0.005(2)
C30 0.045(2) 0.054(2) 0.056(2) 0.0056(18) 0.0149(18) 0.0017(17)
C31 0.042(2) 0.0350(17) 0.0387(18) 0.0018(14) 0.0121(15) 0.0059(14)
C32 0.075(3) 0.146(5) 0.065(3) 0.042(3) 0.037(3) 0.054(3)
C33 0.107(4) 0.159(5) 0.082(4) 0.058(4) 0.046(3) 0.079(4)
C34 0.109(4) 0.085(3) 0.053(3) 0.007(3) 0.043(3) 0.025(2)
C35 0.116(4) 0.088(3) 0.076(3) 0.039(3) 0.065(3) 0.030(3)
C36 0.089(3) 0.083(3) 0.073(3) 0.041(3) 0.046(3) 0.038(2)
C37 0.050(2) 0.0387(19) 0.047(2) 0.0055(16) 0.0180(17) 0.0016(15)
C38 0.059(3) 0.074(3) 0.177(6) 0.021(2) 0.029(3) -0.023(3)
C39 0.232(8) 0.096(4) 0.065(3) 0.083(5) 0.043(4) -0.005(3)
C40 0.144(5) 0.050(3) 0.196(6) 0.010(3) 0.110(5) 0.026(3)
C41 0.054(2) 0.0349(18) 0.045(2) 0.0099(15) 0.0207(17) 0.0081(14)
C42 0.069(3) 0.070(3) 0.098(4) 0.034(2) 0.012(3) 0.005(2)
C43 0.107(4) 0.053(2) 0.060(3) 0.021(2) 0.038(2) 0.0003(19)
C44 0.146(5) 0.037(2) 0.122(4) 0.007(3) 0.079(4) 0.017(2)

loop_
_atom_site_label
_atom_site_fract_x
_atom_site_fract_y
_atom_site_fract_z
_atom_site_U_iso_or_equiv
_atom_site_thermal_displace_type
_atom_site_calc_flag
_atom_site_refinement_flags
_atom_site_occupancy
_atom_site_type_symbol
Ge1 0.37436(3) 0.11003(3) 0.71595(2) 0.03300(10) Uani . . 1.000 Ge
Ge2 0.24455(3) 0.40448(3) 0.78813(2) 0.03180(10) Uani . . 1.000 Ge
Si1 0.34262(9) 0.35179(8) 0.64605(5) 0.0365(3) Uani . . 1.000 Si
Si2 0.09988(9) 0.15303(8) 0.73909(5) 0.0389(3) Uani . . 1.000 Si
Si3 0.47655(8) 0.26735(8) 0.87133(5) 0.0342(3) Uani . . 1.000 Si
O1 0.2474(2) 0.39751(19) 0.69603(11) 0.0408(7) Uani . . 1.000 O
O2 0.4135(2) 0.23129(18) 0.67401(11) 0.0414(8) Uani . . 1.000 O
O3 0.2059(2) 0.09992(19) 0.69772(12) 0.0447(8) Uani . . 1.000 O
O4 0.1578(2) 0.27489(18) 0.79567(11) 0.0397(7) Uani . . 1.000 O
O5 0.4031(2) 0.38538(18) 0.84138(11) 0.0378(7) Uani . . 1.000 O
O6 0.4333(2) 0.14695(18) 0.81171(11) 0.0417(7) Uani . . 1.000 O
C1 0.2410(3) 0.3180(3) 0.54956(18) 0.0468(11) Uani . . 1.000 C
C2 0.2373(5) 0.2062(4) 0.5096(2) 0.0773(18) Uani . . 1.000 C
C3 0.1546(6) 0.1790(5) 0.4394(2) 0.097(2) Uani . . 1.000 C
C4 0.0783(5) 0.2635(7) 0.4077(3) 0.096(2) Uani . . 1.000 C
C5 0.0830(5) 0.3780(6) 0.4438(3) 0.103(2) Uani . . 1.000 C
C6 0.1640(4) 0.4045(5) 0.5150(2) 0.0778(19) Uani . . 1.000 C
C7 0.4714(3) 0.4688(3) 0.65583(17) 0.0387(11) Uani . . 1.000 C
C8 0.4899(4) 0.5247(3) 0.5980(2) 0.0547(14) Uani . . 1.000 C
C9 0.5931(5) 0.6064(3) 0.6082(2) 0.0689(18) Uani . . 1.000 C
C10 0.6777(4) 0.6350(3) 0.6753(2) 0.0608(16) Uani . . 1.000 C
C11 0.6606(4) 0.5838(4) 0.7334(2) 0.0664(17) Uani . . 1.000 C
C12 0.5585(4) 0.5028(4) 0.7235(2) 0.0603(16) Uani . . 1.000 C
C13 0.0613(3) 0.0412(3) 0.7966(2) 0.0440(11) Uani . . 1.000 C
C14 0.1471(4) 0.0281(3) 0.8657(2) 0.0606(14) Uani . . 1.000 C
C15 0.1186(4) -0.0496(4) 0.9109(3) 0.0723(17) Uani . . 1.000 C
C16 0.0050(4) -0.1165(3) 0.8891(3) 0.0663(16) Uani . . 1.000 C
C17 -0.0799(4) -0.1069(3) 0.8229(3) 0.0651(16) Uani . . 1.000 C
C18 -0.0510(4) -0.0289(3) 0.7769(2) 0.0557(12) Uani . . 1.000 C
C19 -0.0443(3) 0.1892(3) 0.6694(2) 0.0507(12) Uani . . 1.000 C
C20 -0.1527(4) 0.2298(4) 0.6899(3) 0.0719(17) Uani . . 1.000 C
C21 -0.2583(5) 0.2667(5) 0.6411(4) 0.100(2) Uani . . 1.000 C
C22 -0.2554(6) 0.2666(5) 0.5690(4) 0.110(3) Uani . . 1.000 C
C23 -0.1523(6) 0.2264(6) 0.5459(3) 0.117(3) Uani . . 1.000 C
C24 -0.0467(4) 0.1860(5) 0.5965(3) 0.0831(19) Uani . . 1.000 C
C25 0.6537(3) 0.2945(3) 0.88946(16) 0.0394(11) Uani . . 1.000 C
C26 0.7120(3) 0.4096(3) 0.90358(19) 0.0485(12) Uani . . 1.000 C
C27 0.8446(4) 0.4259(4) 0.9187(2) 0.0630(17) Uani . . 1.000 C
C28 0.9210(4) 0.3278(4) 0.9208(2) 0.0642(16) Uani . . 1.000 C
C29 0.8669(4) 0.2160(4) 0.9084(2) 0.0614(16) Uani . . 1.000 C
C30 0.7344(3) 0.1984(3) 0.8926(2) 0.0518(12) Uani . . 1.000 C
C31 0.4385(3) 0.2380(3) 0.95807(17) 0.0382(11) Uani . . 1.000 C
C32 0.5123(5) 0.1662(5) 1.0041(2) 0.088(2) Uani . . 1.000 C
C33 0.4833(5) 0.1389(5) 1.0672(3) 0.106(3) Uani . . 1.000 C
C34 0.3782(5) 0.1843(4) 1.0848(2) 0.0769(19) Uani . . 1.000 C
C35 0.3047(5) 0.2567(4) 1.0420(2) 0.0839(19) Uani . . 1.000 C
C36 0.3353(5) 0.2848(4) 0.9795(2) 0.0744(17) Uani . . 1.000 C
C37 0.4449(3) -0.0382(3) 0.68243(18) 0.0446(11) Uani . . 1.000 C
C38 0.5889(4) -0.0296(4) 0.7163(3) 0.107(2) Uani . . 1.000 C
C39 0.4216(7) -0.0503(5) 0.6001(3) 0.131(3) Uani . . 1.000 C
C40 0.3851(6) -0.1411(4) 0.7061(4) 0.117(3) Uani . . 1.000 C
C41 0.1745(3) 0.5561(3) 0.81688(18) 0.0429(11) Uani . . 1.000 C
C42 0.0305(4) 0.5477(4) 0.7769(3) 0.0813(19) Uani . . 1.000 C
C43 0.1955(5) 0.5763(3) 0.8985(2) 0.0708(18) Uani . . 1.000 C
C44 0.2419(5) 0.6551(3) 0.7906(3) 0.093(2) Uani . . 1.000 C
H2 0.29130 0.14790 0.53000 0.0930 Uiso calc R 1.000 H
H3 0.15170 0.10220 0.41430 0.1170 Uiso calc R 1.000 H
H4 0.02220 0.24420 0.36110 0.1150 Uiso calc R 1.000 H
H5 0.03310 0.43700 0.42120 0.1230 Uiso calc R 1.000 H
H6 0.16650 0.48150 0.53980 0.0940 Uiso calc R 1.000 H
H8 0.43240 0.50720 0.55180 0.0660 Uiso calc R 1.000 H
H9 0.60440 0.64180 0.56850 0.0820 Uiso calc R 1.000 H
H10 0.74670 0.68930 0.68150 0.0730 Uiso calc R 1.000 H
H11 0.71760 0.60340 0.77970 0.0800 Uiso calc R 1.000 H
H12 0.54750 0.46960 0.76400 0.0730 Uiso calc R 1.000 H
H14 0.22470 0.07300 0.88100 0.0730 Uiso calc R 1.000 H
H15 0.17640 -0.05640 0.95610 0.0870 Uiso calc R 1.000 H
H16 -0.01440 -0.16870 0.91950 0.0800 Uiso calc R 1.000 H
H17 -0.15710 -0.15240 0.80840 0.0780 Uiso calc R 1.000 H
H18 -0.10940 -0.02430 0.73160 0.0670 Uiso calc R 1.000 H
H20 -0.15320 0.23200 0.73870 0.0860 Uiso calc R 1.000 H
H21 -0.33030 0.29130 0.65610 0.1200 Uiso calc R 1.000 H
H22 -0.32520 0.29450 0.53570 0.1320 Uiso calc R 1.000 H
H23 -0.15210 0.22590 0.49710 0.1400 Uiso calc R 1.000 H
H24 0.02290 0.15660 0.58070 0.1000 Uiso calc R 1.000 H
H26 0.66130 0.47630 0.90290 0.0580 Uiso calc R 1.000 H
H27 0.88210 0.50320 0.92740 0.0750 Uiso calc R 1.000 H
H28 1.00990 0.33890 0.93080 0.0770 Uiso calc R 1.000 H
H29 0.91860 0.15000 0.91040 0.0740 Uiso calc R 1.000 H
H30 0.69870 0.12040 0.88400 0.0620 Uiso calc R 1.000 H
H32 0.58490 0.13440 0.99280 0.1060 Uiso calc R 1.000 H
H33 0.53590 0.08950 1.09720 0.1270 Uiso calc R 1.000 H
H34 0.35740 0.16510 1.12650 0.0920 Uiso calc R 1.000 H
H35 0.23270 0.28840 1.05410 0.1000 Uiso calc R 1.000 H
H36 0.28410 0.33720 0.95120 0.0900 Uiso calc R 1.000 H
H38A 0.60670 -0.02170 0.76870 0.1600 Uiso calc R 1.000 H
H38B 0.62510 0.03940 0.70220 0.1600 Uiso calc R 1.000 H
H38C 0.62630 -0.10090 0.69940 0.1600 Uiso calc R 1.000 H
H39A 0.46300 0.01680 0.58710 0.1970 Uiso calc R 1.000 H
H39B 0.33070 -0.05160 0.57710 0.1970 Uiso calc R 1.000 H
H39C 0.45620 -0.12360 0.58370 0.1970 Uiso calc R 1.000 H
H40A 0.40300 -0.13060 0.75860 0.1750 Uiso calc R 1.000 H
H40B 0.42000 -0.21460 0.69030 0.1750 Uiso calc R 1.000 H
H40C 0.29360 -0.14420 0.68470 0.1750 Uiso calc R 1.000 H
H42A 0.01960 0.53600 0.72490 0.1220 Uiso calc R 1.000 H
H42B -0.00830 0.62060 0.79000 0.1220 Uiso calc R 1.000 H
H42C -0.00990 0.48100 0.79080 0.1220 Uiso calc R 1.000 H
H43A 0.15070 0.51350 0.91330 0.1060 Uiso calc R 1.000 H
H43B 0.16340 0.65260 0.91210 0.1060 Uiso calc R 1.000 H
H43C 0.28590 0.57560 0.92230 0.1060 Uiso calc R 1.000 H
H44A 0.22530 0.64060 0.73820 0.1390 Uiso calc R 1.000 H
H44B 0.33300 0.65530 0.81280 0.1390 Uiso calc R 1.000 H
H44C 0.21000 0.73150 0.80410 0.1390 Uiso calc R 1.000 H

loop_
_atom_type_symbol
_atom_type_description
_atom_type_scat_dispersion_real
_atom_type_scat_dispersion_imag
_atom_type_scat_source
Si Si 0.0817 0.0704 'International Tables Vol C Tables 4.2.6.8 and 6.1.1.4'
O O 0.0106 0.0060 'International Tables Vol C Tables 4.2.6.8 and 6.1.1.4'
Ge Ge 0.1547 1.8001 'International Tables Vol C Tables 4.2.6.8 and 6.1.1.4'
H H 0.0000 0.0000 'International Tables Vol C Tables 4.2.6.8 and 6.1.1.4'
C C 0.0033 0.0016 'International Tables Vol C Tables 4.2.6.8 and 6.1.1.4'

loop_
_geom_angle_atom_site_label_1
_geom_angle_atom_site_label_2
_geom_angle_atom_site_label_3
_geom_angle
_geom_angle_publ_flag
O2 Ge1 O3 107.36(10) yes
O2 Ge1 O6 108.17(10) yes
O2 Ge1 C37 111.42(12) no
O3 Ge1 O6 105.75(10) yes
O3 Ge1 C37 112.73(12) no
O6 Ge1 C37 111.11(12) no
O1 Ge2 O4 107.13(10) yes
O1 Ge2 O5 107.83(10) yes
O1 Ge2 C41 109.11(12) no
O4 Ge2 O5 103.97(10) yes
O4 Ge2 C41 114.96(12) no
O5 Ge2 C41 113.41(12) no
O1 Si1 O2 110.17(12) yes
O1 Si1 C1 107.09(14) no
O1 Si1 C7 110.00(14) no
O2 Si1 C1 110.34(14) no
O2 Si1 C7 107.07(14) no
C1 Si1 C7 112.19(15) yes
O3 Si2 O4 110.89(12) yes
O3 Si2 C13 109.98(14) no
O3 Si2 C19 108.70(14) no
O4 Si2 C13 106.18(14) no
O4 Si2 C19 109.29(14) no
C13 Si2 C19 111.80(16) yes
O5 Si3 O6 111.95(11) yes
O5 Si3 C25 109.21(14) no
O5 Si3 C31 110.03(14) no
O6 Si3 C25 108.10(13) no
O6 Si3 C31 108.09(13) no
C25 Si3 C31 109.41(14) yes
Ge2 O1 Si1 137.92(14) no
Ge1 O2 Si1 135.70(14) no
Ge1 O3 Si2 135.85(14) no
Ge2 O4 Si2 133.33(13) no
Ge2 O5 Si3 132.23(13) no
Ge1 O6 Si3 138.32(13) no
Si1 C1 C2 121.7(3) no
Si1 C1 C6 121.2(3) no
C2 C1 C6 117.1(3) no
C1 C2 C3 121.4(4) no
C2 C3 C4 120.3(5) no
C3 C4 C5 120.5(5) no
C4 C5 C6 119.1(6) no
C1 C6 C5 121.4(5) no
Si1 C7 C8 123.9(3) no
Si1 C7 C12 120.1(3) no
C8 C7 C12 115.9(3) no
C7 C8 C9 121.0(3) no
C8 C9 C10 120.9(4) no
C9 C10 C11 119.5(4) no
C10 C11 C12 119.8(4) no
C7 C12 C11 122.8(4) no
Si2 C13 C14 120.5(3) no
Si2 C13 C18 123.4(3) no
C14 C13 C18 116.1(3) no
C13 C14 C15 121.8(4) no
C14 C15 C16 119.8(5) no
C15 C16 C17 120.2(4) no
C16 C17 C18 120.1(4) no
C13 C18 C17 121.9(4) no
Si2 C19 C20 120.4(3) no
Si2 C19 C24 122.0(3) no
C20 C19 C24 117.4(4) no
C19 C20 C21 122.6(5) no
C20 C21 C22 118.4(5) no
C21 C22 C23 121.3(6) no
C22 C23 C24 119.2(5) no
C19 C24 C23 121.0(4) no
Si3 C25 C26 122.6(3) no
Si3 C25 C30 120.3(3) no
C26 C25 C30 117.0(3) no
C25 C26 C27 120.8(3) no
C26 C27 C28 120.2(4) no
C27 C28 C29 119.9(4) no
C28 C29 C30 120.5(4) no
C25 C30 C29 121.6(3) no
Si3 C31 C32 121.3(3) no
Si3 C31 C36 123.2(3) no
C32 C31 C36 115.5(3) no
C31 C32 C33 122.5(5) no
C32 C33 C34 119.8(5) no
C33 C34 C35 119.6(4) no
C34 C35 C36 120.2(5) no
C31 C36 C35 122.3(4) no
Ge1 C37 C38 107.9(3) no
Ge1 C37 C39 109.7(3) no
Ge1 C37 C40 108.8(3) no
C38 C37 C39 107.6(4) no
C38 C37 C40 110.7(4) no
C39 C37 C40 112.0(4) no
Ge2 C41 C42 106.7(3) no
Ge2 C41 C43 110.4(2) no
Ge2 C41 C44 107.2(3) no
C42 C41 C43 111.0(4) no
C42 C41 C44 110.0(3) no
C43 C41 C44 111.4(3) no
C1 C2 H2 119.29 no
C3 C2 H2 119.30 no
C2 C3 H3 119.78 no
C4 C3 H3 119.88 no
C3 C4 H4 119.81 no
C5 C4 H4 119.72 no
C4 C5 H5 120.46 no
C6 C5 H5 120.41 no
C1 C6 H6 119.26 no
C5 C6 H6 119.33 no
C7 C8 H8 119.39 no
C9 C8 H8 119.58 no
C8 C9 H9 119.56 no
C10 C9 H9 119.53 no
C9 C10 H10 120.27 no
C11 C10 H10 120.25 no
C10 C11 H11 120.12 no
C12 C11 H11 120.10 no
C7 C12 H12 118.55 no
C11 C12 H12 118.61 no
C13 C14 H14 119.06 no
C15 C14 H14 119.12 no
C14 C15 H15 120.19 no
C16 C15 H15 119.98 no
C15 C16 H16 119.93 no
C17 C16 H16 119.90 no
C16 C17 H17 119.84 no
C18 C17 H17 120.04 no
C13 C18 H18 119.02 no
C17 C18 H18 119.04 no
C19 C20 H20 118.70 no
C21 C20 H20 118.69 no
C20 C21 H21 120.71 no
C22 C21 H21 120.90 no
C21 C22 H22 119.25 no
C23 C22 H22 119.45 no
C22 C23 H23 120.39 no
C24 C23 H23 120.40 no
C19 C24 H24 119.54 no
C23 C24 H24 119.47 no
C25 C26 H26 119.55 no
C27 C26 H26 119.62 no
C26 C27 H27 119.91 no
C28 C27 H27 119.89 no
C27 C28 H28 120.08 no
C29 C28 H28 119.98 no
C28 C29 H29 119.84 no
C30 C29 H29 119.71 no
C25 C30 H30 119.20 no
C29 C30 H30 119.23 no
C31 C32 H32 118.72 no
C33 C32 H32 118.75 no
C32 C33 H33 120.02 no
C34 C33 H33 120.19 no
C33 C34 H34 120.16 no
C35 C34 H34 120.20 no
C34 C35 H35 119.84 no
C36 C35 H35 119.95 no
C31 C36 H36 118.91 no
C35 C36 H36 118.76 no
C37 C38 H38A 109.50 no
C37 C38 H38B 109.42 no
C37 C38 H38C 109.47 no
H38A C38 H38B 109.46 no
H38A C38 H38C 109.50 no
H38B C38 H38C 109.48 no
C37 C39 H39A 109.51 no
C37 C39 H39B 109.50 no
C37 C39 H39C 109.52 no
H39A C39 H39B 109.39 no
H39A C39 H39C 109.46 no
H39B C39 H39C 109.46 no
C37 C40 H40A 109.43 no
C37 C40 H40B 109.49 no
C37 C40 H40C 109.42 no
H40A C40 H40B 109.53 no
H40A C40 H40C 109.42 no
H40B C40 H40C 109.54 no
C41 C42 H42A 109.44 no
C41 C42 H42B 109.51 no
C41 C42 H42C 109.42 no
H42A C42 H42B 109.56 no
H42A C42 H42C 109.43 no
H42B C42 H42C 109.46 no
C41 C43 H43A 109.46 no
C41 C43 H43B 109.52 no
C41 C43 H43C 109.42 no
H43A C43 H43B 109.48 no
H43A C43 H43C 109.48 no
H43B C43 H43C 109.47 no
C41 C44 H44A 109.40 no
C41 C44 H44B 109.45 no
C41 C44 H44C 109.58 no
H44A C44 H44B 109.39 no
H44A C44 H44C 109.46 no
H44B C44 H44C 109.54 no

loop_
_geom_bond_atom_site_label_1
_geom_bond_atom_site_label_2
_geom_bond_site_symmetry_1
_geom_bond_site_symmetry_2
_geom_bond_distance
_geom_bond_publ_flag
Ge1 O2 . . 1.759(2) yes
Ge1 O3 . . 1.756(2) yes
Ge1 O6 . . 1.762(2) yes
Ge1 C37 . . 1.945(4) yes
Ge2 O1 . . 1.757(2) yes
Ge2 O4 . . 1.761(2) yes
Ge2 O5 . . 1.770(2) yes
Ge2 C41 . . 1.946(4) yes
Si1 O1 . . 1.626(2) yes
Si1 O2 . . 1.634(2) yes
Si1 C1 . . 1.865(4) yes
Si1 C7 . . 1.858(4) yes
Si2 O3 . . 1.634(3) yes
Si2 O4 . . 1.641(2) yes
Si2 C13 . . 1.873(4) yes
Si2 C19 . . 1.840(4) yes
Si3 O5 . . 1.632(2) yes
Si3 O6 . . 1.634(2) yes
Si3 C25 . . 1.864(4) yes
Si3 C31 . . 1.872(3) yes
C1 C2 . . 1.382(5) no
C1 C6 . . 1.393(6) no
C2 C3 . . 1.393(6) no
C3 C4 . . 1.352(9) no
C4 C5 . . 1.376(10) no
C5 C6 . . 1.400(7) no
C7 C8 . . 1.389(5) no
C7 C12 . . 1.386(5) no
C8 C9 . . 1.392(6) no
C9 C10 . . 1.358(6) no
C10 C11 . . 1.360(5) no
C11 C12 . . 1.379(6) no
C13 C14 . . 1.418(5) no
C13 C18 . . 1.376(5) no
C14 C15 . . 1.383(6) no
C15 C16 . . 1.368(6) no
C16 C17 . . 1.364(7) no
C17 C18 . . 1.398(6) no
C19 C20 . . 1.393(6) no
C19 C24 . . 1.380(7) no
C20 C21 . . 1.367(8) no
C21 C22 . . 1.384(10) no
C22 C23 . . 1.364(9) no
C23 C24 . . 1.400(8) no
C25 C26 . . 1.394(5) no
C25 C30 . . 1.389(5) no
C26 C27 . . 1.387(6) no
C27 C28 . . 1.379(6) no
C28 C29 . . 1.345(6) no
C29 C30 . . 1.387(6) no
C31 C32 . . 1.364(6) no
C31 C36 . . 1.374(6) no
C32 C33 . . 1.388(7) no
C33 C34 . . 1.354(8) no
C34 C35 . . 1.334(6) no
C35 C36 . . 1.388(6) no
C37 C38 . . 1.512(6) no
C37 C39 . . 1.511(6) no
C37 C40 . . 1.488(6) no
C41 C42 . . 1.533(6) no
C41 C43 . . 1.501(5) no
C41 C44 . . 1.524(6) no
C2 H2 . . 0.9301 no
C3 H3 . . 0.9300 no
C4 H4 . . 0.9309 no
C5 H5 . . 0.9296 no
C6 H6 . . 0.9302 no
C8 H8 . . 0.9292 no
C9 H9 . . 0.9303 no
C10 H10 . . 0.9302 no
C11 H11 . . 0.9309 no
C12 H12 . . 0.9305 no
C14 H14 . . 0.9301 no
C15 H15 . . 0.9310 no
C16 H16 . . 0.9304 no
C17 H17 . . 0.9300 no
C18 H18 . . 0.9306 no
C20 H20 . . 0.9295 no
C21 H21 . . 0.9306 no
C22 H22 . . 0.9298 no
C23 H23 . . 0.9306 no
C24 H24 . . 0.9306 no
C26 H26 . . 0.9304 no
C27 H27 . . 0.9300 no
C28 H28 . . 0.9305 no
C29 H29 . . 0.9295 no
C30 H30 . . 0.9301 no
C32 H32 . . 0.9300 no
C33 H33 . . 0.9297 no
C34 H34 . . 0.9297 no
C35 H35 . . 0.9301 no
C36 H36 . . 0.9296 no
C38 H38A . . 0.9588 no
C38 H38B . . 0.9606 no
C38 H38C . . 0.9596 no
C39 H39A . . 0.9611 no
C39 H39B . . 0.9604 no
C39 H39C . . 0.9593 no
C40 H40A . . 0.9600 no
C40 H40B . . 0.9590 no
C40 H40C . . 0.9605 no
C42 H42A . . 0.9596 no
C42 H42B . . 0.9593 no
C42 H42C . . 0.9601 no
C43 H43A . . 0.9604 no
C43 H43B . . 0.9594 no
C43 H43C . . 0.9599 no
C44 H44A . . 0.9603 no
C44 H44B . . 0.9604 no
C44 H44C . . 0.9589 no

loop_
_geom_contact_atom_site_label_1
_geom_contact_atom_site_label_2
_geom_contact_distance
_geom_contact_site_symmetry_2
_geom_contact_publ_flag
Ge1 Ge2 3.8473(18) . no
Ge2 Ge1 3.8473(18) . no
Ge2 H36 3.2059 . no
Si1 Si2 4.276(2) . no
Si1 Si3 4.372(2) . no
Si2 Si1 4.276(2) . no
Si2 Si3 4.261(2) . no
Si3 Si1 4.372(2) . no
Si3 Si2 4.261(2) . no
Si3 H12 3.4387 . no
O1 Si2 3.445(3) . no
O1 O4 2.831(3) . no
O1 O5 2.851(3) . no
O1 C41 3.019(4) . no
O1 C44 3.228(5) . no
O2 O6 2.851(3) . no
O2 Si3 3.612(3) . no
O2 O3 2.832(3) . no
O2 C37 3.062(4) . no
O2 C39 3.313(6) . no
O3 O2 2.832(3) . no
O3 C40 3.333(6) . no
O3 O6 2.805(3) . no
O3 Si1 3.532(3) . no
O3 C37 3.084(4) . no
O4 Si3 3.361(3) . no
O4 O1 2.831(3) . no
O4 C41 3.128(4) . no
O4 C42 3.385(5) . no
O4 O5 2.782(3) . no
O5 Si1 3.578(3) . no
O5 O1 2.851(3) . no
O5 O4 2.782(3) . no
O5 C41 3.108(4) . no
O5 C43 3.411(5) . no
O6 Si2 3.496(3) . no
O6 O3 2.805(3) . no
O6 C38 3.301(5) . no
O6 O2 2.851(3) . no
O6 C37 3.059(4) . no
O1 H44A 2.7797 . no
O2 H39A 2.8927 . no
O2 H2 2.7533 . no
O3 H24 2.6996 . no
O3 H40C 2.9097 . no
O4 H36 2.9098 . no
O5 H26 2.8431 . no
O5 H36 2.8320 . no
O5 H12 2.6510 . no
O6 H30 2.8620 . no
O6 H38A 2.8764 . no
C18 C20 3.551(6) . no
C20 C18 3.551(6) . no
C32 C33 3.533(8) 2_657 no
C33 C32 3.533(8) 2_657 no
C37 O3 3.084(4) . no
C37 O2 3.062(4) . no
C37 O6 3.059(4) . no
C40 C44 3.513(8) 1_545 no
C41 O4 3.128(4) . no
C41 O1 3.019(4) . no
C41 O5 3.108(4) . no
C44 C40 3.513(8) 1_565 no
C1 H8 2.9337 . no
C2 H24 3.0545 . no
C4 H10 2.9413 2_666 no
C6 H8 2.9757 . no
C7 H21 2.9365 1_655 no
C10 H38C 3.0222 1_565 no
C12 H21 2.9789 1_655 no
C14 H29 3.0967 1_455 no
C19 H18 2.9525 . no
C20 H18 3.0553 . no
C23 H39B 3.0757 2_556 no
C25 H32 3.0420 . no
C26 H12 2.9344 . no
C30 H32 2.9529 . no
C31 H14 2.8903 . no
C35 H26 3.0369 2_667 no
C36 H14 2.8762 . no
C39 H2 2.9099 . no
C43 H36 3.0480 . no
H2 O2 2.7533 . no
H2 C39 2.9099 . no
H2 H39A 2.4770 . no
H2 H39B 2.5068 . no
H8 C1 2.9337 . no
H8 C6 2.9757 . no
H10 C4 2.9413 2_666 no
H12 Si3 3.4387 . no
H12 O5 2.6510 . no
H12 C26 2.9344 . no
H12 H26 2.5962 . no
H14 C31 2.8903 . no
H14 C36 2.8762 . no
H18 C19 2.9525 . no
H18 C20 3.0553 . no
H21 C7 2.9365 1_455 no
H21 C12 2.9789 1_455 no
H24 O3 2.6996 . no
H24 C2 3.0545 . no
H26 O5 2.8431 . no
H26 H12 2.5962 . no
H26 C35 3.0369 2_667 no
H28 H43A 2.5722 1_655 no
H29 C14 3.0967 1_655 no
H30 O6 2.8620 . no
H30 H38A 2.5148 . no
H32 C25 3.0420 . no
H32 C30 2.9529 . no
H36 Ge2 3.2059 . no
H36 O4 2.9098 . no
H36 O5 2.8320 . no
H36 C43 3.0480 . no
H36 H43A 2.5186 . no
H38A O6 2.8764 . no
H38A H30 2.5148 . no
H38A H40A 2.4535 . no
H38B H39A 2.3969 . no
H38C C10 3.0222 1_545 no
H38C H39C 2.4477 . no
H38C H40B 2.5082 . no
H39A O2 2.8927 . no
H39A H2 2.4770 . no
H39A H38B 2.3969 . no
H39B H2 2.5068 . no
H39B H40C 2.5272 . no
H39B C23 3.0757 2_556 no
H39C H38C 2.4477 . no
H39C H40B 2.4973 . no
H40A H38A 2.4535 . no
H40B H38C 2.5082 . no
H40B H39C 2.4973 . no
H40C O3 2.9097 . no
H40C H39B 2.5272 . no
H42A H44A 2.4370 . no
H42B H43B 2.5420 . no
H42B H44C 2.5858 . no
H42C H43A 2.4922 . no
H43A H28 2.5722 1_455 no
H43A H36 2.5186 . no
H43A H42C 2.4922 . no
H43B H42B 2.5420 . no
H43B H44C 2.5012 . no
H43C H44B 2.5338 . no
H44A O1 2.7797 . no
H44A H42A 2.4370 . no
H44B H43C 2.5338 . no
H44C H42B 2.5858 . no
H44C H43B 2.5012 . no

loop_
_geom_torsion_atom_site_label_1
_geom_torsion_atom_site_label_2
_geom_torsion_atom_site_label_3
_geom_torsion_atom_site_label_4
_geom_torsion
_geom_torsion_publ_flag
O3 Ge1 C37 C40 -46.6(4) no
O6 Ge1 C37 C40 71.9(4) no
C37 Ge1 O6 Si3 143.6(2) yes
O2 Ge1 C37 C40 -167.4(3) no
O2 Ge1 C37 C38 72.4(3) no
O2 Ge1 O3 Si2 -92.4(2) no
O3 Ge1 O2 Si1 21.7(2) no
O6 Ge1 O2 Si1 -92.01(19) no
C37 Ge1 O2 Si1 145.58(19) no
O3 Ge1 O6 Si3 -93.8(2) no
O6 Ge1 C37 C39 -165.2(3) no
C37 Ge1 O3 Si2 144.5(2) no
O2 Ge1 O6 Si3 21.0(2) no
O6 Ge1 O3 Si2 22.9(2) no
O3 Ge1 C37 C39 76.3(4) no
O6 Ge1 C37 C38 -48.3(3) no
O2 Ge1 C37 C39 -44.5(4) no
O3 Ge1 C37 C38 -166.8(3) no
O1 Ge2 C41 C43 -168.4(3) no
O4 Ge2 C41 C44 -167.3(3) no
O5 Ge2 C41 C42 -168.9(2) no
O4 Ge2 C41 C42 -49.5(3) no
O5 Ge2 O4 Si2 -106.06(19) no
O1 Ge2 C41 C44 -47.0(3) no
O5 Ge2 C41 C44 73.2(3) no
O4 Ge2 O5 Si3 18.19(19) no
C41 Ge2 O1 Si1 140.2(2) no
C41 Ge2 O4 Si2 129.38(19) no
O1 Ge2 C41 C42 70.8(3) no
C41 Ge2 O5 Si3 143.75(18) yes
O1 Ge2 O4 Si2 8.0(2) no
O1 Ge2 O5 Si3 -95.31(18) no
O4 Ge2 O1 Si1 -94.7(2) no
O4 Ge2 C41 C43 71.2(3) no
O5 Ge2 O1 Si1 16.6(2) no
O5 Ge2 C41 C43 -48.2(3) no
O2 Si1 C7 C12 -57.0(3) no
O2 Si1 C1 C2 -3.4(4) no
O1 Si1 C7 C12 62.7(3) no
O1 Si1 C1 C2 -123.4(3) no
O2 Si1 C7 C8 121.2(3) no
C7 Si1 C1 C2 115.9(4) no
C1 Si1 C7 C8 0.0(4) no
C1 Si1 O2 Ge1 -88.1(2) no
C7 Si1 C1 C6 -65.0(4) no
O2 Si1 O1 Ge2 35.9(2) yes
C1 Si1 O1 Ge2 155.9(2) no
C7 Si1 O1 Ge2 -81.9(2) no
C7 Si1 O2 Ge1 149.51(18) no
O2 Si1 C1 C6 175.7(3) no
O1 Si1 C7 C8 -119.1(3) no
O1 Si1 O2 Ge1 29.9(2) yes
C1 Si1 C7 C12 -178.2(3) no
O1 Si1 C1 C6 55.8(3) no
O4 Si2 O3 Ge1 23.3(2) yes
O4 Si2 C13 C14 -41.9(3) no
C13 Si2 O3 Ge1 -93.8(2) no
C19 Si2 O3 Ge1 143.5(2) no
O3 Si2 C13 C14 78.1(3) no
O3 Si2 C19 C20 176.3(3) no
O3 Si2 O4 Ge2 45.1(2) yes
C13 Si2 O4 Ge2 164.59(18) no
O4 Si2 C19 C24 112.6(4) no
C13 Si2 C19 C20 54.7(4) no
C19 Si2 C13 C18 16.5(4) no
O4 Si2 C13 C18 135.6(3) no
C19 Si2 O4 Ge2 -74.7(2) no
O3 Si2 C19 C24 -8.5(4) no
O3 Si2 C13 C18 -104.4(3) no
C19 Si2 C13 C14 -161.0(3) no
O4 Si2 C19 C20 -62.5(3) no
C13 Si2 C19 C24 -130.1(4) no
C25 Si3 C31 C32 -42.5(4) no
C25 Si3 O5 Ge2 156.70(17) no
O6 Si3 C31 C32 75.0(4) no
O6 Si3 O5 Ge2 37.0(2) yes
O5 Si3 C25 C30 -159.5(3) no
C31 Si3 O5 Ge2 -83.2(2) no
O5 Si3 C31 C36 18.4(4) no
C25 Si3 C31 C36 138.4(3) no
C31 Si3 C25 C26 -97.0(3) no
O5 Si3 O6 Ge1 26.9(3) yes
C25 Si3 O6 Ge1 -93.4(2) no
C31 Si3 O6 Ge1 148.2(2) no
O5 Si3 C31 C32 -162.5(3) no
O6 Si3 C31 C36 -104.1(3) no
O6 Si3 C25 C26 145.5(3) no
O5 Si3 C25 C26 23.4(3) no
C31 Si3 C25 C30 80.0(3) no
O6 Si3 C25 C30 -37.4(3) no
Si1 C1 C2 C3 175.5(4) no
Si1 C1 C6 C5 -177.0(4) no
C2 C1 C6 C5 2.2(6) no
C6 C1 C2 C3 -3.7(7) no
C1 C2 C3 C4 2.1(8) no
C2 C3 C4 C5 1.2(9) no
C3 C4 C5 C6 -2.6(9) no
C4 C5 C6 C1 0.9(8) no
C12 C7 C8 C9 2.2(6) no
Si1 C7 C8 C9 -176.0(3) no
Si1 C7 C12 C11 176.1(3) no
C8 C7 C12 C11 -2.2(6) no
C7 C8 C9 C10 -0.9(6) no
C8 C9 C10 C11 -0.6(6) no
C9 C10 C11 C12 0.6(6) no
C10 C11 C12 C7 0.9(7) no
Si2 C13 C18 C17 -176.5(3) no
Si2 C13 C14 C15 177.0(3) no
C18 C13 C14 C15 -0.7(6) no
C14 C13 C18 C17 1.1(6) no
C13 C14 C15 C16 0.1(7) no
C14 C15 C16 C17 0.1(7) no
C15 C16 C17 C18 0.2(7) no
C16 C17 C18 C13 -0.9(6) no
C24 C19 C20 C21 -0.6(7) no
Si2 C19 C20 C21 174.8(4) no
Si2 C19 C24 C23 -173.0(4) no
C20 C19 C24 C23 2.4(7) no
C19 C20 C21 C22 -1.8(8) no
C20 C21 C22 C23 2.6(9) no
C21 C22 C23 C24 -0.9(9) no
C22 C23 C24 C19 -1.7(9) no
Si3 C25 C26 C27 178.3(3) no
C30 C25 C26 C27 1.1(5) no
C26 C25 C30 C29 -0.6(5) no
Si3 C25 C30 C29 -177.8(3) no
C25 C26 C27 C28 -0.8(5) no
C26 C27 C28 C29 -0.2(6) no
C27 C28 C29 C30 0.8(6) no
C28 C29 C30 C25 -0.4(6) no
Si3 C31 C32 C33 -177.3(4) no
C32 C31 C36 C35 -2.8(6) no
C36 C31 C32 C33 1.9(7) no
Si3 C31 C36 C35 176.4(3) no
C31 C32 C33 C34 0.0(8) no
C32 C33 C34 C35 -1.2(8) no
C33 C34 C35 C36 0.4(7) no
C34 C35 C36 C31 1.7(7) no

loop_
_cod_related_entry_id
_cod_related_entry_database
_cod_related_entry_code
1 ChemSpider 28580348
